data_2019748
loop_
_publ_author_name
'Gerhardt, Valeska'
'Bolte, Michael'

_publ_section_title
;
 3-Cyano-6-hydroxy-4-methyl-2-pyridone: two new pseudopolymorphs and two
 cocrystals with products of anin situnucleophilic aromatic substitution
;
_journal_coeditor_code UK3106
_journal_issue 1
_journal_name_full 'Acta Crystallographica Section C Structural Chemistry'
_journal_paper_doi 10.1107/S2053229614025819
_journal_volume 71
_journal_year 2015
_chemical_formula_iupac 'C7 H13 N4 + , C7 H5 N2 O2 -'
_chemical_formula_moiety 'C7 H13 N4 +, C7 H5 N2 O2 -'
_chemical_formula_sum 'C14 H18 N6 O2'
_chemical_formula_weight 302.34
_chemical_name_systematic
;
2-Amino-4-dimethylamino-6-methylpyrimidin-1-ium
5-cyano-4-methyl-6-oxo-1,6-dihydropyridin-2-olate
;
_space_group_IT_number 2
_symmetry_cell_setting triclinic
_symmetry_space_group_name_Hall '-P 1'
_symmetry_space_group_name_H-M 'P -1'
_atom_sites_solution_hydrogens geom
_atom_sites_solution_primary direct
_atom_sites_solution_secondary difmap
_audit_creation_method SHELXL97
_cell_angle_alpha 93.219(7)
_cell_angle_beta 99.114(7)
_cell_angle_gamma 108.395(6)
_cell_formula_units_Z 2
_cell_length_a 7.1928(6)
_cell_length_b 8.1316(7)
_cell_length_c 13.6009(11)
_cell_measurement_reflns_used 16835
_cell_measurement_temperature 173(2)
_cell_measurement_theta_max 26.44
_cell_measurement_theta_min 3.21
_cell_volume 740.53(11)
_computing_cell_refinement
;
X-AREA (Stoe & Cie, 2001)
;
_computing_data_collection
;
X-AREA (Stoe & Cie, 2001)
;
_computing_data_reduction
;
X-AREA (Stoe & Cie, 2001)
;
_computing_molecular_graphics
;
Mercury (Macrae <i>et al.</i>,  2008) and XP in SHELXTL-Plus (Sheldrick,
2008)
;
_computing_publication_material
;
publCIF (Westrip, 2010)
;
_computing_structure_refinement
;
SHELXL97 (Sheldrick, 2008)
;
_computing_structure_solution
;
SHELXS97 (Sheldrick, 2008)
;
_diffrn_ambient_temperature 173(2)
_diffrn_measured_fraction_theta_full 0.997
_diffrn_measured_fraction_theta_max 0.995
_diffrn_measurement_device_type 'Stoe IPDS II two-circle'
_diffrn_measurement_method \w
_diffrn_radiation_monochromator 'Genix 3D multilayer optics'
_diffrn_radiation_source 'Genix 3D I\mS microfocus X-ray source'
_diffrn_radiation_type MoK\a
_diffrn_radiation_wavelength 0.71073
_diffrn_reflns_av_R_equivalents 0.0464
_diffrn_reflns_av_sigmaI/netI 0.0252
_diffrn_reflns_limit_h_max 8
_diffrn_reflns_limit_h_min -8
_diffrn_reflns_limit_k_max 10
_diffrn_reflns_limit_k_min -10
_diffrn_reflns_limit_l_max 16
_diffrn_reflns_limit_l_min -16
_diffrn_reflns_number 18362
_diffrn_reflns_theta_full 25.00
_diffrn_reflns_theta_max 26.09
_diffrn_reflns_theta_min 3.21
_diffrn_standards_number 0
_exptl_absorpt_coefficient_mu 0.096
_exptl_absorpt_correction_T_max 0.9861
_exptl_absorpt_correction_T_min 0.9803
_exptl_absorpt_correction_type multi-scan
_exptl_absorpt_process_details
;
(X-AREA; Stoe & Cie, 2001)
;
_exptl_crystal_colour 'light brown'
_exptl_crystal_density_diffrn 1.356
_exptl_crystal_density_method 'not measured'
_exptl_crystal_description block
_exptl_crystal_F_000 320
_exptl_crystal_size_max 0.21
_exptl_crystal_size_mid 0.18
_exptl_crystal_size_min 0.15
_refine_diff_density_max 0.176
_refine_diff_density_min -0.169
_refine_ls_extinction_method none
_refine_ls_goodness_of_fit_ref 1.049
_refine_ls_hydrogen_treatment mixed
_refine_ls_matrix_type full
_refine_ls_number_parameters 219
_refine_ls_number_reflns 2922
_refine_ls_number_restraints 0
_refine_ls_restrained_S_all 1.049
_refine_ls_R_factor_all 0.0460
_refine_ls_R_factor_gt 0.0361
_refine_ls_shift/su_max 0.000
_refine_ls_shift/su_mean 0.000
_refine_ls_structure_factor_coef Fsqd
_refine_ls_weighting_details 'calc w = 1/[\s^2^(Fo^2^)+(0.0482P)^2^+0.2111P] where P=(Fo^2^+2Fc^2^)/3'
_refine_ls_weighting_scheme calc
_refine_ls_wR_factor_gt 0.0961
_refine_ls_wR_factor_ref 0.1004
_reflns_number_gt 2450
_reflns_number_total 2922
_reflns_threshold_expression I>2\s(I)
_cod_data_source_file uk3106sup1.cif
_cod_data_source_block 3
_cod_database_code 2019748
_cod_database_fobs_code 2019748

loop_
_symmetry_equiv_pos_as_xyz
'x, y, z'
'-x, -y, -z'

loop_
_atom_site_type_symbol
_atom_site_label
_atom_site_fract_x
_atom_site_fract_y
_atom_site_fract_z
_atom_site_U_iso_or_equiv
_atom_site_adp_type
_atom_site_calc_flag
_atom_site_refinement_flags
_atom_site_occupancy
_atom_site_symmetry_multiplicity
_atom_site_disorder_assembly
_atom_site_disorder_group
N N1B 0.72412(18) 0.61456(15) 0.68255(8) 0.0255(3) Uani d . 1 1 . .
C C2B 0.7932(2) 0.78383(17) 0.71155(10) 0.0243(3) Uani d . 1 1 . .
N N2B 0.8649(2) 0.89491(16) 0.64799(10) 0.0324(3) Uani d . 1 1 . .
H H21B 0.873(3) 0.850(2) 0.5876(15) 0.040(5) Uiso d . 1 1 . .
H H22B 0.919(3) 1.009(2) 0.6724(13) 0.038(5) Uiso d . 1 1 . .
N N3B 0.79176(18) 0.85237(15) 0.80525(8) 0.0256(3) Uani d . 1 1 . .
H H3B 0.849(3) 0.966(2) 0.8245(12) 0.033(4) Uiso d . 1 1 . .
C C4B 0.7153(2) 0.74642(18) 0.87363(10) 0.0244(3) Uani d . 1 1 . .
C C41B 0.7129(2) 0.83464(19) 0.97289(11) 0.0317(3) Uani d . 1 1 . .
H H41A 0.5936 0.7687 0.9978 0.048 Uiso calc PR 0.634(19) 1 A 1
H H41B 0.7113 0.9533 0.9650 0.048 Uiso calc PR 0.634(19) 1 A 1
H H41C 0.8322 0.8397 1.0208 0.048 Uiso calc PR 0.634(19) 1 A 1
H H411 0.7082 0.7580 1.0208 0.048 Uiso d PR 0.366(19) 1 A 2
H H412 0.5642 0.8456 0.9636 0.048 Uiso d PR 0.366(19) 1 A 2
H H413 0.8136 0.9447 0.9899 0.048 Uiso d PR 0.366(19) 1 A 2
C C5B 0.6461(2) 0.57194(18) 0.84805(10) 0.0267(3) Uani d . 1 1 . .
H H5B 0.5925 0.4947 0.8941 0.032 Uiso calc R 1 1 . .
C C6B 0.6559(2) 0.50648(17) 0.74967(10) 0.0247(3) Uani d . 1 1 . .
N N6B 0.59755(18) 0.33566(15) 0.72042(9) 0.0288(3) Uani d . 1 1 . .
C C61B 0.6019(2) 0.26945(19) 0.61885(12) 0.0344(3) Uani d . 1 1 . .
H H61A 0.4651 0.2123 0.5824 0.052 Uiso calc PR 0.72(2) 1 B 1
H H61B 0.6738 0.1851 0.6222 0.052 Uiso calc PR 0.72(2) 1 B 1
H H61C 0.6696 0.3666 0.5839 0.052 Uiso calc PR 0.72(2) 1 B 1
H H611 0.7178 0.2877 0.6031 0.052 Uiso d PR 0.28(2) 1 B 2
H H612 0.5287 0.3386 0.5675 0.052 Uiso d PR 0.28(2) 1 B 2
H H613 0.4962 0.1445 0.6046 0.052 Uiso d PR 0.28(2) 1 B 2
C C62B 0.5220(2) 0.20669(19) 0.78727(12) 0.0351(4) Uani d . 1 1 . .
H H62A 0.6085 0.2400 0.8535 0.053 Uiso calc R 1 1 . .
H H62B 0.5205 0.0921 0.7599 0.053 Uiso calc R 1 1 . .
H H62C 0.3863 0.2013 0.7934 0.053 Uiso calc R 1 1 . .
N N1A 0.92610(18) 0.54039(14) 0.11809(8) 0.0242(3) Uani d . 1 1 . .
H H1A 0.981(3) 0.589(2) 0.0716(15) 0.044(5) Uiso d . 1 1 . .
C C2A 0.9359(2) 0.64251(17) 0.20408(10) 0.0234(3) Uani d . 1 1 . .
O O2A 1.00640(16) 0.80541(12) 0.20788(7) 0.0301(2) Uani d . 1 1 . .
C C3A 0.8629(2) 0.55140(17) 0.28319(10) 0.0234(3) Uani d . 1 1 . .
C C31A 0.8725(2) 0.65553(18) 0.37253(10) 0.0261(3) Uani d . 1 1 . .
N N32A 0.8826(2) 0.74419(17) 0.44345(9) 0.0350(3) Uani d . 1 1 . .
C C4A 0.7924(2) 0.36751(17) 0.27413(10) 0.0242(3) Uani d . 1 1 . .
C C41A 0.7278(2) 0.2783(2) 0.36280(11) 0.0324(3) Uani d . 1 1 . .
H H41D 0.6783 0.1517 0.3446 0.049 Uiso calc R 1 1 . .
H H41E 0.6215 0.3161 0.3830 0.049 Uiso calc R 1 1 . .
H H41F 0.8416 0.3090 0.4186 0.049 Uiso calc R 1 1 . .
C C5A 0.7868(2) 0.27515(17) 0.18580(10) 0.0251(3) Uani d . 1 1 . .
H H5A 0.7364 0.1513 0.1794 0.030 Uiso calc R 1 1 . .
C C6A 0.8547(2) 0.36014(17) 0.10357(10) 0.0236(3) Uani d . 1 1 . .
O O6A 0.85508(16) 0.28481(12) 0.02075(7) 0.0305(2) Uani d . 1 1 . .

loop_
_atom_site_aniso_label
_atom_site_aniso_U_11
_atom_site_aniso_U_22
_atom_site_aniso_U_33
_atom_site_aniso_U_12
_atom_site_aniso_U_13
_atom_site_aniso_U_23
N1B 0.0286(6) 0.0235(6) 0.0237(6) 0.0083(5) 0.0044(5) -0.0010(4)
C2B 0.0276(7) 0.0241(7) 0.0225(6) 0.0108(5) 0.0043(5) 0.0004(5)
N2B 0.0507(8) 0.0222(6) 0.0236(6) 0.0090(6) 0.0119(6) -0.0008(5)
N3B 0.0322(6) 0.0204(6) 0.0236(6) 0.0084(5) 0.0060(5) -0.0018(4)
C4B 0.0246(7) 0.0269(7) 0.0227(7) 0.0098(5) 0.0049(5) 0.0014(5)
C41B 0.0423(9) 0.0286(7) 0.0235(7) 0.0099(6) 0.0093(6) -0.0007(5)
C5B 0.0294(7) 0.0260(7) 0.0248(7) 0.0084(6) 0.0068(6) 0.0026(5)
C6B 0.0230(7) 0.0236(7) 0.0270(7) 0.0080(5) 0.0036(5) 0.0000(5)
N6B 0.0336(7) 0.0212(6) 0.0295(6) 0.0059(5) 0.0081(5) -0.0022(5)
C61B 0.0389(9) 0.0271(7) 0.0339(8) 0.0073(6) 0.0081(7) -0.0070(6)
C62B 0.0404(9) 0.0217(7) 0.0407(9) 0.0048(6) 0.0118(7) 0.0017(6)
N1A 0.0332(7) 0.0203(6) 0.0186(5) 0.0067(5) 0.0082(5) 0.0005(4)
C2A 0.0265(7) 0.0218(6) 0.0223(7) 0.0092(5) 0.0042(5) -0.0014(5)
O2A 0.0448(6) 0.0193(5) 0.0258(5) 0.0081(4) 0.0111(4) -0.0007(4)
C3A 0.0249(7) 0.0262(7) 0.0189(6) 0.0087(5) 0.0039(5) -0.0012(5)
C31A 0.0267(7) 0.0275(7) 0.0238(7) 0.0080(5) 0.0057(5) 0.0023(5)
N32A 0.0420(8) 0.0382(7) 0.0240(6) 0.0123(6) 0.0085(5) -0.0042(5)
C4A 0.0220(7) 0.0264(7) 0.0224(7) 0.0066(5) 0.0023(5) 0.0015(5)
C41A 0.0398(8) 0.0302(7) 0.0247(7) 0.0067(6) 0.0083(6) 0.0037(6)
C5A 0.0279(7) 0.0201(6) 0.0250(7) 0.0054(5) 0.0046(5) 0.0001(5)
C6A 0.0254(7) 0.0213(6) 0.0225(7) 0.0071(5) 0.0030(5) -0.0022(5)
O6A 0.0428(6) 0.0229(5) 0.0228(5) 0.0057(4) 0.0099(4) -0.0044(4)

loop_
_atom_type_symbol
_atom_type_description
_atom_type_scat_dispersion_real
_atom_type_scat_dispersion_imag
_atom_type_scat_source
C C 0.0033 0.0016 'International Tables Vol C Tables 4.2.6.8 and 6.1.1.4'
H H 0.0000 0.0000 'International Tables Vol C Tables 4.2.6.8 and 6.1.1.4'
N N 0.0061 0.0033 'International Tables Vol C Tables 4.2.6.8 and 6.1.1.4'
O O 0.0106 0.0060 'International Tables Vol C Tables 4.2.6.8 and 6.1.1.4'

loop_
_geom_angle_atom_site_label_1
_geom_angle_atom_site_label_2
_geom_angle_atom_site_label_3
_geom_angle
C2B N1B C6B 118.07(11)
N1B C2B N2B 119.96(12)
N1B C2B N3B 122.62(12)
N2B C2B N3B 117.40(12)
C2B N2B H21B 117.7(12)
C2B N2B H22B 116.9(11)
H21B N2B H22B 124.8(17)
C4B N3B C2B 120.66(12)
C4B N3B H3B 118.6(11)
C2B N3B H3B 120.5(11)
C5B C4B N3B 118.89(12)
C5B C4B C41B 124.53(13)
N3B C4B C41B 116.58(12)
C4B C41B H41A 109.5
C4B C41B H41B 109.5
H41A C41B H41B 109.5
C4B C41B H41C 109.5
H41A C41B H41C 109.5
H41B C41B H41C 109.5
C4B C41B H411 109.7
H41A C41B H411 54.1
H41B C41B H411 140.8
H41C C41B H411 58.3
C4B C41B H412 103.5
H41A C41B H412 48.7
H41B C41B H412 66.5
H41C C41B H412 145.8
H411 C41B H412 102.0
C4B C41B H413 112.9
H41A C41B H413 136.9
H41B C41B H413 48.1
H41C C41B H413 63.2
H411 C41B H413 115.7
H412 C41B H413 111.9
C4B C5B C6B 118.22(13)
C4B C5B H5B 120.9
C6B C5B H5B 120.9
N6B C6B N1B 116.96(12)
N6B C6B C5B 121.60(13)
N1B C6B C5B 121.43(12)
C6B N6B C62B 121.60(12)
C6B N6B C61B 121.40(12)
C62B N6B C61B 116.98(12)
N6B C61B H61A 109.5
N6B C61B H61B 109.5
H61A C61B H61B 109.5
N6B C61B H61C 109.5
H61A C61B H61C 109.5
H61B C61B H61C 109.5
N6B C61B H611 116.9
H61A C61B H611 133.6
H61B C61B H611 55.5
H61C C61B H611 54.8
N6B C61B H612 106.8
H61A C61B H612 59.3
H61B C61B H612 143.7
H61C C61B H612 54.3
H611 C61B H612 104.9
N6B C61B H613 106.0
H61B C61B H613 72.2
H61C C61B H613 141.0
H611 C61B H613 120.0
H612 C61B H613 100.3
N6B C62B H62A 109.5
N6B C62B H62B 109.5
H62A C62B H62B 109.5
N6B C62B H62C 109.5
H62A C62B H62C 109.5
H62B C62B H62C 109.5
C2A N1A C6A 125.89(12)
C2A N1A H1A 118.5(13)
C6A N1A H1A 115.2(13)
O2A C2A N1A 119.51(12)
O2A C2A C3A 124.80(12)
N1A C2A C3A 115.69(12)
C4A C3A C2A 121.27(12)
C4A C3A C31A 122.46(12)
C2A C3A C31A 116.22(12)
N32A C31A C3A 177.94(15)
C5A C4A C3A 119.44(12)
C5A C4A C41A 121.78(12)
C3A C4A C41A 118.78(12)
C4A C41A H41D 109.5
C4A C41A H41E 109.5
H41D C41A H41E 109.5
C4A C41A H41F 109.5
H41D C41A H41F 109.5
H41E C41A H41F 109.5
C4A C5A C6A 121.50(12)
C4A C5A H5A 119.3
C6A C5A H5A 119.3
O6A C6A N1A 118.64(12)
O6A C6A C5A 125.20(12)
N1A C6A C5A 116.17(11)

loop_
_geom_bond_atom_site_label_1
_geom_bond_atom_site_label_2
_geom_bond_distance
N1B C2B 1.3199(17)
N1B C6B 1.3441(18)
C2B N2B 1.3281(18)
C2B N3B 1.3649(17)
N2B H21B 0.898(19)
N2B H22B 0.906(19)
N3B C4B 1.3649(18)
N3B H3B 0.890(18)
C4B C5B 1.3513(19)
C4B C41B 1.4979(18)
C41B H41A 0.9800
C41B H41B 0.9800
C41B H41C 0.9800
C41B H411 0.9236
C41B H412 1.0893
C41B H413 0.9450
C5B C6B 1.4324(19)
C5B H5B 0.9500
C6B N6B 1.3345(17)
N6B C62B 1.4579(19)
N6B C61B 1.4628(18)
C61B H61A 0.9800
C61B H61B 0.9800
C61B H61C 0.9800
C61B H611 0.8634
C61B H612 1.0936
C61B H613 1.0449
C62B H62A 0.9800
C62B H62B 0.9800
C62B H62C 0.9800
N1A C2A 1.3749(17)
N1A C6A 1.3825(17)
N1A H1A 0.85(2)
C2A O2A 1.2548(16)
C2A C3A 1.4160(18)
C3A C4A 1.4104(19)
C3A C31A 1.4211(18)
C31A N32A 1.1498(18)
C4A C5A 1.3688(18)
C4A C41A 1.5030(18)
C41A H41D 0.9800
C41A H41E 0.9800
C41A H41F 0.9800
C5A C6A 1.4190(18)
C5A H5A 0.9500
C6A O6A 1.2524(16)

loop_
_geom_hbond_atom_site_label_D
_geom_hbond_atom_site_label_H
_geom_hbond_atom_site_label_A
_geom_hbond_site_symmetry_A
_geom_hbond_distance_DH
_geom_hbond_distance_HA
_geom_hbond_distance_DA
_geom_hbond_angle_DHA
N1A H1A O6A 2_765 0.85(2) 1.97(2) 2.8097(15) 171.3(18)
N2B H21B N32A . 0.898(19) 2.12(2) 3.0142(18) 177.9(17)
N2B H22B O2A 2_776 0.906(19) 2.037(19) 2.8466(16) 148.1(16)
N3B H3B O2A 2_776 0.890(18) 1.934(18) 2.7335(15) 148.5(15)

loop_
_geom_torsion_atom_site_label_1
_geom_torsion_atom_site_label_2
_geom_torsion_atom_site_label_3
_geom_torsion_atom_site_label_4
_geom_torsion
C6B N1B C2B N2B 178.98(13)
C6B N1B C2B N3B -2.2(2)
N1B C2B N3B C4B -0.7(2)
N2B C2B N3B C4B 178.18(13)
C2B N3B C4B C5B 1.9(2)
C2B N3B C4B C41B -177.58(13)
N3B C4B C5B C6B -0.2(2)
C41B C4B C5B C6B 179.17(13)
C2B N1B C6B N6B -176.22(13)
C2B N1B C6B C5B 3.83(19)
C4B C5B C6B N6B 177.39(13)
C4B C5B C6B N1B -2.7(2)
N1B C6B N6B C62B 179.66(13)
C5B C6B N6B C62B -0.4(2)
N1B C6B N6B C61B -1.9(2)
C5B C6B N6B C61B 178.05(13)
C6A N1A C2A O2A 179.18(13)
C6A N1A C2A C3A -0.9(2)
O2A C2A C3A C4A -177.75(13)
N1A C2A C3A C4A 2.28(19)
O2A C2A C3A C31A -0.1(2)
N1A C2A C3A C31A 179.93(12)
C2A C3A C4A C5A -2.6(2)
C31A C3A C4A C5A 179.90(13)
C2A C3A C4A C41A 176.51(13)
C31A C3A C4A C41A -1.0(2)
C3A C4A C5A C6A 1.4(2)
C41A C4A C5A C6A -177.69(13)
C2A N1A C6A O6A 179.99(13)
C2A N1A C6A C5A -0.3(2)
C4A C5A C6A O6A 179.73(13)
C4A C5A C6A N1A 0.0(2)
